data_4088094
loop_
_publ_author_name
'Schaefer, Brian A.'
'Margulieux, Grant W.'
'Tiedemann, Margaret A.'
'Small, Brooke L.'
'Chirik, Paul J.'

_publ_section_title
;
 Synthesis and Electronic Structure of Iron Borate Betaine Complexes as a
 Route to Single-Component Iron Ethylene Oligomerization and
 Polymerization Catalysts
;
_journal_issue 23
_journal_name_full Organometallics
_journal_page_first 5615
_journal_paper_doi 10.1021/acs.organomet.5b00839
_journal_volume 34
_journal_year 2015
_chemical_formula_sum 'C138 H156 B2 F30 Fe2 N6 O8'
_chemical_formula_weight 2730.01
_space_group_IT_number 2
_space_group_name_Hall '-P 1'
_space_group_name_H-M_alt 'P -1'
_symmetry_cell_setting triclinic
_symmetry_space_group_name_H-M 'P -1'
_atom_sites_solution_hydrogens geom
_atom_sites_solution_primary direct
_atom_sites_solution_secondary difmap
_audit_creation_method SHELXL-97
_cell_angle_alpha 79.366(5)
_cell_angle_beta 71.927(5)
_cell_angle_gamma 77.544(5)
_cell_formula_units_Z 1
_cell_length_a 14.380(5)
_cell_length_b 15.676(5)
_cell_length_c 17.063(5)
_cell_measurement_reflns_used 9545
_cell_measurement_temperature 100(2)
_cell_measurement_theta_max 65.71
_cell_measurement_theta_min 2.91
_cell_volume 3542(2)
_computing_cell_refinement 'Bruker SAINT'
_computing_data_collection 'Bruker APEX2'
_computing_data_reduction 'Bruker SAINT'
_computing_molecular_graphics 'ORTEP 3 (Farraguia, 1997)'
_computing_structure_refinement 'SHELXL-97 (Sheldrick, 2008)'
_computing_structure_solution 'SIR 92 (Giacavazzo, 1993)'
_diffrn_ambient_temperature 100(2)
_diffrn_measured_fraction_theta_full 'ACTA 50'
_diffrn_measured_fraction_theta_max 0.948
_diffrn_measurement_device_type 'Bruker APEX II CCD'
_diffrn_measurement_method 'phi and omega scans'
_diffrn_radiation_monochromator graphite
_diffrn_radiation_source 'fine-focus sealed tube'
_diffrn_radiation_type CuK\a
_diffrn_radiation_wavelength 1.54184
_diffrn_reflns_av_R_equivalents 0.0214
_diffrn_reflns_av_sigmaI/netI 0.0194
_diffrn_reflns_limit_h_max 16
_diffrn_reflns_limit_h_min -16
_diffrn_reflns_limit_k_max 18
_diffrn_reflns_limit_k_min -18
_diffrn_reflns_limit_l_max 20
_diffrn_reflns_limit_l_min -19
_diffrn_reflns_number 43597
_diffrn_reflns_theta_full 'ACTA 50'
_diffrn_reflns_theta_max 66.13
_diffrn_reflns_theta_min 2.75
_exptl_absorpt_coefficient_mu 2.456
_exptl_absorpt_correction_T_max 0.7528
_exptl_absorpt_correction_T_min 0.6344
_exptl_absorpt_correction_type multi-scan
_exptl_absorpt_process_details 'SADABS v2008/1 (Bruker AXS)'
_exptl_crystal_colour brown
_exptl_crystal_density_diffrn 1.280
_exptl_crystal_density_method 'not measured'
_exptl_crystal_description plate
_exptl_crystal_F_000 1422
_exptl_crystal_size_max 0.205
_exptl_crystal_size_mid 0.095
_exptl_crystal_size_min 0.078
_platon_squeeze_details
;
1 molecule of tetrahydrofuran solvate per asymmetric unit was treated
as a diffuse contribution to the overall scattering through the
use of platon/squeeze.
;
_refine_diff_density_max 1.061
_refine_diff_density_min -1.732
_refine_diff_density_rms 0.059
_refine_ls_extinction_method none
_refine_ls_goodness_of_fit_ref 1.044
_refine_ls_hydrogen_treatment constr
_refine_ls_matrix_type full
_refine_ls_number_parameters 830
_refine_ls_number_reflns 11736
_refine_ls_number_restraints 0
_refine_ls_restrained_S_all 1.044
_refine_ls_R_factor_all 0.0536
_refine_ls_R_factor_gt 0.0511
_refine_ls_shift/su_max 0.003
_refine_ls_shift/su_mean 0.000
_refine_ls_structure_factor_coef Fsqd
_refine_ls_weighting_details 'calc w=1/[\s^2^(Fo^2^)+(0.0712P)^2^+4.3626P] where P=(Fo^2^+2Fc^2^)/3'
_refine_ls_weighting_scheme calc
_refine_ls_wR_factor_gt 0.1374
_refine_ls_wR_factor_ref 0.1391
_reflns_number_gt 10963
_reflns_number_total 11736
_reflns_threshold_expression >2\s(I)
_cod_data_source_file om5b00839_si_003.cif
_cod_data_source_block bs20
_cod_depositor_comments
;
The following automatic conversions were performed:

data item '_symmetry_cell_setting' value 'Triclinic' was changed to
'triclinic' in accordance with the
/home/saulius/struct/COD-crude-data/automatic-downloads/DataCite-retrospective/ACS/depositions/lib/dictionaries/cif_core.dic
dictionary named 'cif_core.dic' version 2.4.2 last updated on
2011-04-26.

Automatic conversion script
Id: cif_fix_values 6909 2019-04-08 15:41:33Z antanas 
;
_cod_original_sg_symbol_H-M 'P-1   '
_cod_database_code 4088094

loop_
_symmetry_equiv_pos_as_xyz
'x, y, z'
'-x, -y, -z'

loop_
_atom_site_label
_atom_site_type_symbol
_atom_site_fract_x
_atom_site_fract_y
_atom_site_fract_z
_atom_site_U_iso_or_equiv
_atom_site_adp_type
_atom_site_occupancy
_atom_site_symmetry_multiplicity
_atom_site_calc_flag
_atom_site_refinement_flags
C1 C 0.4657(2) 0.23585(18) 0.01754(16) 0.0299(6) Uani 1 1 d .
H1A H 0.4592 0.1749 0.0335 0.045 Uiso 1 1 calc R
H1B H 0.5325 0.2402 -0.0154 0.045 Uiso 1 1 calc R
H1C H 0.4205 0.2642 -0.0144 0.045 Uiso 1 1 calc R
C1S C 0.7762(4) 0.1373(4) 0.8887(3) 0.0900(16) Uani 1 1 d .
H1S1 H 0.7804 0.1978 0.8903 0.108 Uiso 1 1 calc R
H1S2 H 0.7310 0.1372 0.8568 0.108 Uiso 1 1 calc R
C2 C 0.44224(19) 0.27981(16) 0.09372(15) 0.0235(5) Uani 1 1 d .
C2S C 0.8767(3) 0.0874(3) 0.8503(3) 0.0672(11) Uani 1 1 d .
H2S1 H 0.9173 0.1250 0.8078 0.081 Uiso 1 1 calc R
H2S2 H 0.8720 0.0374 0.8265 0.081 Uiso 1 1 calc R
C3 C 0.51602(18) 0.26661(16) 0.13905(16) 0.0239(5) Uani 1 1 d .
C3S C 0.9169(3) 0.0583(3) 0.9250(3) 0.0742(12) Uani 1 1 d .
H3S1 H 0.9598 0.0013 0.9205 0.089 Uiso 1 1 calc R
H3S2 H 0.9541 0.1007 0.9301 0.089 Uiso 1 1 calc R
C4 C 0.6070(2) 0.21104(19) 0.12065(19) 0.0334(6) Uani 1 1 d .
H4 H 0.6253 0.1780 0.0766 0.040 Uiso 1 1 calc R
C4S C 0.8266(4) 0.0529(4) 0.9977(3) 0.0910(16) Uani 1 1 d .
H4S1 H 0.8214 -0.0081 1.0194 0.109 Uiso 1 1 calc R
H4S2 H 0.8304 0.0824 1.0416 0.109 Uiso 1 1 calc R
C5 C 0.6703(2) 0.2056(2) 0.1693(2) 0.0395(7) Uani 1 1 d .
H5 H 0.7301 0.1663 0.1598 0.047 Uiso 1 1 calc R
C5S C 0.0174(8) 0.2910(9) 0.8357(11) 0.308(11) Uani 1 1 d .
H5S1 H -0.0118 0.3006 0.7899 0.369 Uiso 1 1 calc R
H5S2 H -0.0301 0.2700 0.8860 0.369 Uiso 1 1 calc R
C6 C 0.6446(2) 0.25823(18) 0.23154(19) 0.0321(6) Uani 1 1 d .
H6 H 0.6881 0.2564 0.2627 0.038 Uiso 1 1 calc R
C6S C 0.1121(7) 0.2257(6) 0.8183(9) 0.270(9) Uani 1 1 d .
H6S1 H 0.1106 0.1789 0.8645 0.324 Uiso 1 1 calc R
H6S2 H 0.1208 0.1997 0.7686 0.324 Uiso 1 1 calc R
C7 C 0.55362(18) 0.31417(16) 0.24764(16) 0.0233(5) Uani 1 1 d .
C7S C 0.1898(6) 0.2712(5) 0.8074(6) 0.157(4) Uani 1 1 d .
H7S1 H 0.2411 0.2604 0.7560 0.188 Uiso 1 1 calc R
H7S2 H 0.2191 0.2533 0.8533 0.188 Uiso 1 1 calc R
C8 C 0.51794(18) 0.37632(16) 0.30798(16) 0.0235(5) Uani 1 1 d .
C8S C 0.1450(6) 0.3615(5) 0.8049(4) 0.112(2) Uani 1 1 d .
H8S1 H 0.1559 0.3893 0.7479 0.134 Uiso 1 1 calc R
H8S2 H 0.1730 0.3923 0.8341 0.134 Uiso 1 1 calc R
C9 C 0.5887(2) 0.39720(18) 0.34767(18) 0.0295(6) Uani 1 1 d .
H9A H 0.6387 0.4254 0.3060 0.044 Uiso 1 1 calc R
H9B H 0.6197 0.3437 0.3736 0.044 Uiso 1 1 calc R
H9C H 0.5531 0.4358 0.3888 0.044 Uiso 1 1 calc R
C10 C 0.39140(18) 0.48697(16) 0.36920(16) 0.0230(5) Uani 1 1 d .
C11 C 0.41063(19) 0.57135(17) 0.33097(16) 0.0263(5) Uani 1 1 d .
C12 C 0.3764(2) 0.64019(18) 0.37904(17) 0.0297(6) Uani 1 1 d .
H12 H 0.3885 0.6964 0.3547 0.036 Uiso 1 1 calc R
C13 C 0.3249(2) 0.62733(18) 0.46233(17) 0.0301(6) Uani 1 1 d .
H13 H 0.3024 0.6744 0.4934 0.036 Uiso 1 1 calc R
C14 C 0.3071(2) 0.54395(18) 0.49890(17) 0.0290(6) Uani 1 1 d .
H14 H 0.2725 0.5354 0.5549 0.035 Uiso 1 1 calc R
C15 C 0.33991(19) 0.47225(17) 0.45377(16) 0.0251(5) Uani 1 1 d .
C16 C 0.3230(2) 0.38050(18) 0.49715(17) 0.0311(6) Uani 1 1 d .
H16 H 0.3328 0.3431 0.4542 0.037 Uiso 1 1 calc R
C17 C 0.3983(3) 0.3401(2) 0.5459(2) 0.0478(8) Uani 1 1 d .
H17A H 0.3915 0.3764 0.5876 0.072 Uiso 1 1 calc R
H17B H 0.4643 0.3363 0.5087 0.072 Uiso 1 1 calc R
H17C H 0.3866 0.2822 0.5720 0.072 Uiso 1 1 calc R
C18 C 0.2173(2) 0.3805(2) 0.5546(2) 0.0447(8) Uani 1 1 d .
H18A H 0.2077 0.4125 0.6001 0.067 Uiso 1 1 calc R
H18B H 0.2075 0.3210 0.5756 0.067 Uiso 1 1 calc R
H18C H 0.1705 0.4082 0.5240 0.067 Uiso 1 1 calc R
C19 C 0.4652(2) 0.58874(18) 0.23926(17) 0.0314(6) Uani 1 1 d .
H19 H 0.4855 0.5324 0.2166 0.038 Uiso 1 1 calc R
C20 C 0.5589(2) 0.6278(2) 0.2257(2) 0.0424(7) Uani 1 1 d .
H20A H 0.5935 0.6344 0.1675 0.064 Uiso 1 1 calc R
H20B H 0.6014 0.5891 0.2557 0.064 Uiso 1 1 calc R
H20C H 0.5406 0.6843 0.2454 0.064 Uiso 1 1 calc R
C21 C 0.3967(3) 0.6492(3) 0.1924(2) 0.0480(8) Uani 1 1 d .
H21A H 0.3392 0.6233 0.2002 0.072 Uiso 1 1 calc R
H21B H 0.4312 0.6572 0.1342 0.072 Uiso 1 1 calc R
H21C H 0.3764 0.7052 0.2131 0.072 Uiso 1 1 calc R
C22 C 0.28119(19) 0.35128(17) 0.08501(15) 0.0251(5) Uani 1 1 d .
C23 C 0.2242(2) 0.28739(18) 0.08799(16) 0.0279(6) Uani 1 1 d .
C24 C 0.1447(2) 0.3135(2) 0.05396(19) 0.0372(7) Uani 1 1 d .
H24 H 0.1059 0.2724 0.0556 0.045 Uiso 1 1 calc R
C25 C 0.1216(2) 0.3985(2) 0.0178(2) 0.0428(8) Uani 1 1 d .
H25 H 0.0679 0.4143 -0.0044 0.051 Uiso 1 1 calc R
C26 C 0.1787(2) 0.4601(2) 0.01485(19) 0.0376(7) Uani 1 1 d .
H26 H 0.1635 0.5171 -0.0103 0.045 Uiso 1 1 calc R
C27 C 0.2584(2) 0.43863(18) 0.04857(16) 0.0277(6) Uani 1 1 d .
C28 C 0.2448(2) 0.19246(18) 0.12713(17) 0.0306(6) Uani 1 1 d .
H28 H 0.3097 0.1825 0.1378 0.037 Uiso 1 1 calc R
C29 C 0.1669(2) 0.1746(2) 0.21030(18) 0.0367(7) Uani 1 1 d .
H29A H 0.1022 0.1869 0.2017 0.055 Uiso 1 1 calc R
H29B H 0.1689 0.2118 0.2484 0.055 Uiso 1 1 calc R
H29C H 0.1808 0.1140 0.2329 0.055 Uiso 1 1 calc R
C30 C 0.2491(3) 0.1277(2) 0.0686(2) 0.0478(8) Uani 1 1 d .
H30A H 0.2716 0.0689 0.0913 0.072 Uiso 1 1 calc R
H30B H 0.2942 0.1421 0.0153 0.072 Uiso 1 1 calc R
H30C H 0.1841 0.1314 0.0625 0.072 Uiso 1 1 calc R
C31 C 0.3209(2) 0.50746(18) 0.04184(17) 0.0295(6) Uani 1 1 d .
H31 H 0.3563 0.4887 0.0845 0.035 Uiso 1 1 calc R
C32 C 0.2603(2) 0.59926(19) 0.0557(2) 0.0409(7) Uani 1 1 d .
H32A H 0.2303 0.6217 0.0114 0.061 Uiso 1 1 calc R
H32B H 0.3032 0.6380 0.0568 0.061 Uiso 1 1 calc R
H32C H 0.2095 0.5957 0.1077 0.061 Uiso 1 1 calc R
C33 C 0.3989(2) 0.5116(2) -0.0434(2) 0.0436(7) Uani 1 1 d .
H33A H 0.4409 0.4552 -0.0494 0.065 Uiso 1 1 calc R
H33B H 0.4384 0.5553 -0.0475 0.065 Uiso 1 1 calc R
H33C H 0.3662 0.5270 -0.0865 0.065 Uiso 1 1 calc R
C34 C 0.1202(2) 0.4270(2) 0.2540(2) 0.0466(4) Uani 1 1 d .
H34A H 0.1270 0.3638 0.2558 0.056 Uiso 1 1 calc R
H34B H 0.1129 0.4552 0.2001 0.056 Uiso 1 1 calc R
C35 C 0.0322(2) 0.4607(2) 0.3228(2) 0.0466(4) Uani 1 1 d .
H35A H -0.0254 0.4843 0.3024 0.056 Uiso 1 1 calc R
H35B H 0.0157 0.4141 0.3681 0.056 Uiso 1 1 calc R
C38 C 0.2080(2) 0.26561(19) 0.39709(17) 0.0313(6) Uani 1 1 d .
H38A H 0.1464 0.2632 0.3861 0.038 Uiso 1 1 calc R
H38B H 0.1996 0.3185 0.4221 0.038 Uiso 1 1 calc R
C39 C 0.2373(2) 0.1846(2) 0.45326(19) 0.0386(7) Uani 1 1 d .
H39A H 0.1795 0.1641 0.4931 0.046 Uiso 1 1 calc R
H39B H 0.2805 0.1957 0.4828 0.046 Uiso 1 1 calc R
C40 C 0.2917(2) 0.11940(19) 0.39171(19) 0.0385(7) Uani 1 1 d .
H40A H 0.2456 0.0941 0.3755 0.046 Uiso 1 1 calc R
H40B H 0.3357 0.0724 0.4146 0.046 Uiso 1 1 calc R
C41 C 0.3501(2) 0.17629(17) 0.31869(18) 0.0319(6) Uani 1 1 d .
H41A H 0.4147 0.1771 0.3248 0.038 Uiso 1 1 calc R
H41B H 0.3591 0.1545 0.2667 0.038 Uiso 1 1 calc R
C42 C 0.97880(18) 0.05095(16) 0.39135(15) 0.0238(5) Uani 1 1 d .
H42A H 0.9925 0.0133 0.3485 0.029 Uiso 1 1 calc R
H42B H 1.0317 0.0854 0.3763 0.029 Uiso 1 1 calc R
C43 C 0.97818(19) -0.00543(16) 0.47284(16) 0.0237(5) Uani 1 1 d .
H43 H 0.9438 -0.0525 0.4864 0.028 Uiso 1 1 calc R
C44 C 0.85656(18) 0.16771(16) 0.47656(16) 0.0231(5) Uani 1 1 d .
C45 C 0.92111(19) 0.22313(17) 0.47435(16) 0.0254(5) Uani 1 1 d .
C46 C 0.9276(2) 0.25448(18) 0.54214(18) 0.0308(6) Uani 1 1 d .
C47 C 0.8675(2) 0.23018(18) 0.61969(18) 0.0344(6) Uani 1 1 d .
C48 C 0.8031(2) 0.17408(18) 0.62629(17) 0.0325(6) Uani 1 1 d .
C49 C 0.7990(2) 0.14466(16) 0.55653(16) 0.0263(5) Uani 1 1 d .
C50 C 0.88064(18) 0.18683(16) 0.30669(15) 0.0228(5) Uani 1 1 d .
C51 C 0.85782(18) 0.27861(17) 0.29723(16) 0.0250(5) Uani 1 1 d .
C52 C 0.8672(2) 0.33120(17) 0.22135(18) 0.0301(6) Uani 1 1 d .
C53 C 0.8981(2) 0.29303(19) 0.14933(17) 0.0314(6) Uani 1 1 d .
C54 C 0.9195(2) 0.20280(19) 0.15446(16) 0.0299(6) Uani 1 1 d .
C55 C 0.90985(19) 0.15278(17) 0.23132(16) 0.0254(5) Uani 1 1 d .
C56 C 0.77716(19) 0.07082(16) 0.40114(15) 0.0233(5) Uani 1 1 d .
C57 C 0.7817(2) -0.01266(17) 0.38201(16) 0.0268(6) Uani 1 1 d .
C58 C 0.7001(2) -0.04510(18) 0.38035(17) 0.0319(6) Uani 1 1 d .
C59 C 0.6074(2) 0.0059(2) 0.39961(18) 0.0352(7) Uani 1 1 d .
C60 C 0.5978(2) 0.08909(19) 0.41949(18) 0.0327(6) Uani 1 1 d .
C61 C 0.6814(2) 0.11863(17) 0.41948(17) 0.0273(6) Uani 1 1 d .
B1 B 0.8718(2) 0.11841(18) 0.39491(18) 0.0229(6) Uani 1 1 d .
F1 F 0.73420(12) 0.08832(10) 0.57054(9) 0.0337(4) Uani 1 1 d .
F2 F 0.74352(15) 0.14877(12) 0.70190(10) 0.0462(4) Uani 1 1 d .
F3 F 0.87157(15) 0.26048(12) 0.68725(11) 0.0479(5) Uani 1 1 d .
F4 F 0.99324(13) 0.30816(12) 0.53350(11) 0.0419(4) Uani 1 1 d .
F5 F 0.98644(11) 0.24763(10) 0.40095(9) 0.0297(3) Uani 1 1 d .
F6 F 0.82177(11) 0.32344(9) 0.36380(9) 0.0288(3) Uani 1 1 d .
F7 F 0.84368(13) 0.41969(10) 0.21788(11) 0.0405(4) Uani 1 1 d .
F8 F 0.90583(13) 0.34216(12) 0.07498(10) 0.0416(4) Uani 1 1 d .
F9 F 0.94976(13) 0.16435(12) 0.08425(10) 0.0399(4) Uani 1 1 d .
F10 F 0.92987(12) 0.06463(10) 0.22983(9) 0.0313(3) Uani 1 1 d .
F11 F 0.66626(11) 0.20181(9) 0.43848(10) 0.0324(4) Uani 1 1 d .
F12 F 0.50765(12) 0.14043(12) 0.43841(12) 0.0439(4) Uani 1 1 d .
F13 F 0.52700(13) -0.02449(13) 0.39875(12) 0.0485(5) Uani 1 1 d .
F14 F 0.71041(14) -0.12656(11) 0.36024(11) 0.0426(4) Uani 1 1 d .
F15 F 0.86902(11) -0.06876(9) 0.36232(9) 0.0310(3) Uani 1 1 d .
Fe1 Fe 0.34778(3) 0.37210(2) 0.24513(2) 0.02020(11) Uani 1 1 d .
N1 N 0.35914(15) 0.33129(13) 0.12463(12) 0.0219(4) Uani 1 1 d .
N2 N 0.48784(15) 0.31587(13) 0.20347(13) 0.0213(4) Uani 1 1 d .
N3 N 0.42514(15) 0.41543(13) 0.31926(12) 0.0218(4) Uani 1 1 d .
O1 O 0.20639(13) 0.44943(12) 0.26907(11) 0.0274(4) Uani 1 1 d .
O1S O 0.7430(2) 0.0949(2) 0.96902(19) 0.0774(9) Uani 1 1 d .
O2 O 0.28945(13) 0.26431(11) 0.32096(11) 0.0277(4) Uani 1 1 d .
O2S O 0.0417(4) 0.3637(4) 0.8443(4) 0.149(2) Uani 1 1 d .
C36 C 0.0648(2) 0.5311(2) 0.3503(2) 0.0466(4) Uani 1 1 d .
H36A H 0.0305 0.5884 0.3328 0.056 Uiso 1 1 calc R
H36B H 0.0494 0.5234 0.4104 0.056 Uiso 1 1 calc R
C37 C 0.1701(2) 0.5259(2) 0.3138(2) 0.0466(4) Uani 1 1 d .
H37A H 0.2028 0.5203 0.3568 0.056 Uiso 1 1 calc R
H37B H 0.1840 0.5789 0.2759 0.056 Uiso 1 1 calc R

loop_
_atom_site_aniso_label
_atom_site_aniso_U_11
_atom_site_aniso_U_22
_atom_site_aniso_U_33
_atom_site_aniso_U_23
_atom_site_aniso_U_13
_atom_site_aniso_U_12
C1 0.0287(14) 0.0320(14) 0.0277(14) -0.0072(11) -0.0024(11) -0.0080(12)
C1S 0.084(4) 0.080(3) 0.077(3) -0.007(3) -0.010(3) 0.025(3)
C2 0.0245(13) 0.0197(12) 0.0250(13) -0.0008(10) -0.0030(10) -0.0089(10)
C2S 0.062(3) 0.063(2) 0.059(2) -0.0006(19) -0.0008(19) -0.002(2)
C3 0.0210(13) 0.0224(12) 0.0280(13) -0.0054(10) -0.0031(10) -0.0065(10)
C3S 0.067(3) 0.080(3) 0.066(3) -0.015(2) -0.013(2) 0.006(2)
C4 0.0247(14) 0.0314(14) 0.0447(17) -0.0179(13) -0.0051(12) -0.0020(12)
C4S 0.115(4) 0.113(4) 0.057(3) -0.032(3) -0.021(3) -0.031(4)
C5 0.0195(14) 0.0388(16) 0.063(2) -0.0239(15) -0.0120(13) 0.0051(12)
C5S 0.127(8) 0.275(15) 0.52(3) -0.299(18) 0.073(12) -0.072(9)
C6 0.0206(14) 0.0324(15) 0.0472(17) -0.0114(13) -0.0143(12) -0.0006(11)
C6S 0.159(9) 0.137(7) 0.45(2) -0.144(11) 0.121(11) -0.098(7)
C7 0.0207(13) 0.0207(12) 0.0294(13) -0.0025(10) -0.0075(10) -0.0053(10)
C7S 0.130(7) 0.093(5) 0.190(9) 0.021(5) -0.004(6) 0.011(5)
C8 0.0216(13) 0.0217(12) 0.0269(13) -0.0007(10) -0.0078(10) -0.0039(10)
C8S 0.130(6) 0.122(5) 0.074(4) -0.029(3) -0.014(4) -0.009(4)
C9 0.0258(14) 0.0267(13) 0.0399(15) -0.0085(11) -0.0162(12) 0.0013(11)
C10 0.0202(13) 0.0233(12) 0.0270(13) -0.0061(10) -0.0091(10) -0.0009(10)
C11 0.0250(14) 0.0266(13) 0.0276(14) -0.0039(11) -0.0082(10) -0.0037(11)
C12 0.0314(15) 0.0225(13) 0.0355(15) -0.0040(11) -0.0115(12) -0.0017(11)
C13 0.0311(15) 0.0273(14) 0.0330(15) -0.0111(11) -0.0116(11) 0.0028(11)
C14 0.0265(14) 0.0341(15) 0.0253(13) -0.0065(11) -0.0069(10) -0.0009(11)
C15 0.0205(13) 0.0290(13) 0.0267(13) -0.0040(11) -0.0085(10) -0.0026(10)
C16 0.0336(15) 0.0306(14) 0.0276(14) -0.0030(11) -0.0052(11) -0.0078(12)
C17 0.057(2) 0.0394(17) 0.0484(19) 0.0104(15) -0.0235(16) -0.0117(16)
C18 0.0455(19) 0.0472(19) 0.0360(17) -0.0078(14) 0.0039(14) -0.0174(15)
C19 0.0381(16) 0.0245(13) 0.0292(14) -0.0035(11) -0.0037(12) -0.0083(12)
C20 0.0350(17) 0.0465(18) 0.0412(17) -0.0005(14) -0.0056(13) -0.0095(14)
C21 0.0446(19) 0.067(2) 0.0313(16) 0.0064(15) -0.0113(14) -0.0174(17)
C22 0.0230(13) 0.0310(14) 0.0215(12) -0.0037(10) -0.0066(10) -0.0046(11)
C23 0.0281(14) 0.0326(14) 0.0244(13) -0.0022(11) -0.0080(10) -0.0081(11)
C24 0.0334(16) 0.0447(17) 0.0402(16) 0.0004(13) -0.0159(13) -0.0171(14)
C25 0.0376(18) 0.0514(19) 0.0464(18) 0.0070(15) -0.0252(14) -0.0137(15)
C26 0.0381(17) 0.0373(16) 0.0394(16) 0.0075(13) -0.0205(13) -0.0070(13)
C27 0.0290(14) 0.0294(14) 0.0250(13) -0.0003(11) -0.0097(11) -0.0055(11)
C28 0.0296(15) 0.0286(14) 0.0358(15) -0.0025(11) -0.0097(11) -0.0105(11)
C29 0.0331(16) 0.0399(16) 0.0377(16) 0.0029(13) -0.0115(12) -0.0117(13)
C30 0.057(2) 0.0403(18) 0.050(2) -0.0115(15) -0.0132(16) -0.0147(16)
C31 0.0331(15) 0.0272(14) 0.0298(14) 0.0020(11) -0.0137(11) -0.0061(12)
C32 0.0471(19) 0.0312(15) 0.0491(18) -0.0052(13) -0.0244(15) -0.0008(13)
C33 0.0452(19) 0.0416(17) 0.0423(18) -0.0031(14) -0.0040(14) -0.0179(15)
C34 0.0270(8) 0.0470(9) 0.0673(11) -0.0268(8) -0.0065(7) -0.0029(7)
C35 0.0270(8) 0.0470(9) 0.0673(11) -0.0268(8) -0.0065(7) -0.0029(7)
C38 0.0245(14) 0.0385(15) 0.0294(14) 0.0026(12) -0.0063(11) -0.0101(12)
C39 0.0400(17) 0.0411(17) 0.0349(16) 0.0088(13) -0.0115(13) -0.0176(14)
C40 0.0424(18) 0.0294(15) 0.0474(18) 0.0094(13) -0.0195(14) -0.0157(13)
C41 0.0303(15) 0.0227(13) 0.0413(16) 0.0031(11) -0.0123(12) -0.0040(11)
C42 0.0211(13) 0.0239(12) 0.0254(13) -0.0030(10) -0.0073(10) -0.0008(10)
C43 0.0203(12) 0.0186(12) 0.0304(13) -0.0023(10) -0.0082(10) 0.0010(10)
C44 0.0197(13) 0.0187(12) 0.0287(13) -0.0012(10) -0.0095(10) 0.0036(10)
C45 0.0224(13) 0.0244(13) 0.0288(14) -0.0040(10) -0.0090(10) 0.0007(10)
C46 0.0307(15) 0.0255(13) 0.0395(16) -0.0077(11) -0.0155(12) -0.0005(11)
C47 0.0458(18) 0.0286(14) 0.0312(15) -0.0107(12) -0.0165(13) 0.0026(13)
C48 0.0409(17) 0.0259(14) 0.0245(14) -0.0013(11) -0.0062(12) 0.0010(12)
C49 0.0279(14) 0.0189(12) 0.0303(14) -0.0029(10) -0.0084(11) 0.0002(10)
C50 0.0163(12) 0.0248(13) 0.0272(13) -0.0007(10) -0.0084(10) -0.0023(10)
C51 0.0175(12) 0.0277(13) 0.0298(14) -0.0007(11) -0.0090(10) -0.0024(10)
C52 0.0228(14) 0.0248(13) 0.0409(16) 0.0057(12) -0.0131(11) -0.0022(11)
C53 0.0256(14) 0.0389(15) 0.0290(14) 0.0115(12) -0.0136(11) -0.0086(12)
C54 0.0256(14) 0.0415(16) 0.0251(14) -0.0030(12) -0.0099(11) -0.0077(12)
C55 0.0225(13) 0.0241(13) 0.0306(14) 0.0011(10) -0.0113(10) -0.0043(10)
C56 0.0256(14) 0.0219(12) 0.0217(12) 0.0016(10) -0.0080(10) -0.0039(10)
C57 0.0293(14) 0.0248(13) 0.0259(13) -0.0012(10) -0.0093(11) -0.0028(11)
C58 0.0411(17) 0.0266(14) 0.0322(15) -0.0005(11) -0.0140(12) -0.0116(12)
C59 0.0322(16) 0.0413(16) 0.0381(16) 0.0027(13) -0.0150(12) -0.0176(13)
C60 0.0229(14) 0.0354(15) 0.0386(16) 0.0010(12) -0.0108(11) -0.0042(12)
C61 0.0267(14) 0.0230(13) 0.0316(14) 0.0010(11) -0.0101(11) -0.0044(11)
B1 0.0210(15) 0.0205(13) 0.0261(15) -0.0010(11) -0.0078(11) -0.0008(11)
F1 0.0399(9) 0.0279(8) 0.0304(8) -0.0001(6) -0.0034(7) -0.0125(7)
F2 0.0662(12) 0.0414(10) 0.0243(8) -0.0030(7) -0.0021(8) -0.0120(9)
F3 0.0715(13) 0.0442(10) 0.0340(9) -0.0147(8) -0.0196(9) -0.0071(9)
F4 0.0425(10) 0.0447(10) 0.0482(10) -0.0160(8) -0.0165(8) -0.0138(8)
F5 0.0221(8) 0.0348(8) 0.0334(8) -0.0060(6) -0.0063(6) -0.0080(6)
F6 0.0281(8) 0.0218(7) 0.0336(8) -0.0033(6) -0.0083(6) 0.0010(6)
F7 0.0411(10) 0.0249(8) 0.0504(10) 0.0098(7) -0.0164(8) -0.0019(7)
F8 0.0409(10) 0.0479(10) 0.0335(9) 0.0159(8) -0.0182(7) -0.0091(8)
F9 0.0463(10) 0.0506(10) 0.0248(8) -0.0032(7) -0.0132(7) -0.0093(8)
F10 0.0392(9) 0.0271(8) 0.0280(8) -0.0053(6) -0.0102(7) -0.0041(7)
F11 0.0248(8) 0.0229(8) 0.0476(9) -0.0050(7) -0.0112(7) 0.0018(6)
F12 0.0214(9) 0.0477(10) 0.0605(11) -0.0023(9) -0.0130(8) -0.0035(7)
F13 0.0386(10) 0.0542(11) 0.0630(12) -0.0023(9) -0.0212(9) -0.0240(9)
F14 0.0545(11) 0.0316(9) 0.0506(10) -0.0082(8) -0.0202(8) -0.0152(8)
F15 0.0331(9) 0.0229(7) 0.0360(8) -0.0066(6) -0.0098(7) -0.0004(6)
Fe1 0.0156(2) 0.0207(2) 0.0227(2) -0.00218(15) -0.00431(15) -0.00202(15)
N1 0.0213(11) 0.0215(10) 0.0225(10) -0.0005(8) -0.0060(8) -0.0046(8)
N2 0.0195(10) 0.0193(10) 0.0249(11) -0.0033(8) -0.0051(8) -0.0044(8)
N3 0.0210(11) 0.0208(10) 0.0236(11) -0.0023(8) -0.0073(8) -0.0026(9)
O1 0.0207(9) 0.0272(9) 0.0337(10) -0.0073(8) -0.0075(7) 0.0003(7)
O1S 0.0603(18) 0.099(2) 0.0664(19) -0.0398(17) -0.0048(15) 0.0056(16)
O2 0.0227(9) 0.0257(9) 0.0313(10) 0.0033(7) -0.0055(7) -0.0060(7)
O2S 0.120(4) 0.135(4) 0.203(6) -0.063(4) -0.069(4) 0.025(3)
C36 0.0270(8) 0.0470(9) 0.0673(11) -0.0268(8) -0.0065(7) -0.0029(7)
C37 0.0270(8) 0.0470(9) 0.0673(11) -0.0268(8) -0.0065(7) -0.0029(7)

loop_
_atom_type_symbol
_atom_type_description
_atom_type_scat_dispersion_real
_atom_type_scat_dispersion_imag
_atom_type_scat_source
C C 0.0181 0.0091 'International Tables Vol C Tables 4.2.6.8 and 6.1.1.4'
B B 0.0090 0.0039 'International Tables Vol C Tables 4.2.6.8 and 6.1.1.4'
F F 0.0727 0.0534 'International Tables Vol C Tables 4.2.6.8 and 6.1.1.4'
Fe Fe -1.1336 3.1974 'International Tables Vol C Tables 4.2.6.8 and 6.1.1.4'
N N 0.0311 0.0180 'International Tables Vol C Tables 4.2.6.8 and 6.1.1.4'
O O 0.0492 0.0322 'International Tables Vol C Tables 4.2.6.8 and 6.1.1.4'
H H 0.0000 0.0000 'International Tables Vol C Tables 4.2.6.8 and 6.1.1.4'

loop_
_geom_angle_atom_site_label_1
_geom_angle_atom_site_label_2
_geom_angle_atom_site_label_3
_geom_angle
_geom_angle_site_symmetry_1
O1S C1S C2S 106.8(4) .
N1 C2 C3 115.1(2) .
N1 C2 C1 125.4(2) .
C3 C2 C1 119.5(2) .
C1S C2S C3S 101.2(4) .
N2 C3 C4 121.5(2) .
N2 C3 C2 113.3(2) .
C4 C3 C2 125.2(2) .
C4S C3S C2S 104.6(4) .
C3 C4 C5 118.8(3) .
O1S C4S C3S 107.2(4) .
C6 C5 C4 120.0(3) .
O2S C5S C6S 105.9(9) .
C5 C6 C7 119.7(3) .
C7S C6S C5S 107.4(7) .
N2 C7 C6 120.7(2) .
N2 C7 C8 113.0(2) .
C6 C7 C8 126.3(2) .
C6S C7S C8S 104.7(8) .
N3 C8 C7 115.7(2) .
N3 C8 C9 124.5(2) .
C7 C8 C9 119.5(2) .
C7S C8S O2S 106.7(7) .
C15 C10 C11 121.2(2) .
C15 C10 N3 120.4(2) .
C11 C10 N3 118.4(2) .
C12 C11 C10 118.1(2) .
C12 C11 C19 119.9(2) .
C10 C11 C19 121.9(2) .
C13 C12 C11 121.7(3) .
C14 C13 C12 119.4(2) .
C13 C14 C15 121.5(2) .
C14 C15 C10 118.1(2) .
C14 C15 C16 120.0(2) .
C10 C15 C16 121.8(2) .
C15 C16 C17 111.2(2) .
C15 C16 C18 112.2(2) .
C17 C16 C18 110.0(3) .
C11 C19 C21 110.5(2) .
C11 C19 C20 111.9(2) .
C21 C19 C20 110.3(2) .
C27 C22 C23 121.0(2) .
C27 C22 N1 117.8(2) .
C23 C22 N1 121.0(2) .
C24 C23 C22 117.7(3) .
C24 C23 C28 119.0(2) .
C22 C23 C28 123.3(2) .
C25 C24 C23 122.0(3) .
C24 C25 C26 119.5(3) .
C25 C26 C27 121.5(3) .
C26 C27 C22 118.2(2) .
C26 C27 C31 119.8(2) .
C22 C27 C31 121.9(2) .
C23 C28 C30 111.3(2) .
C23 C28 C29 111.3(2) .
C30 C28 C29 110.0(2) .
C27 C31 C32 113.7(2) .
C27 C31 C33 109.7(2) .
C32 C31 C33 109.9(2) .
O1 C34 C35 105.3(3) .
C36 C35 C34 104.6(3) .
O2 C38 C39 105.0(2) .
C38 C39 C40 102.0(2) .
C39 C40 C41 102.6(2) .
O2 C41 C40 104.8(2) .
C43 C42 B1 112.3(2) .
C43 C43 C42 126.2(3) 2_756
C49 C44 C45 112.5(2) .
C49 C44 B1 125.7(2) .
C45 C44 B1 120.1(2) .
F5 C45 C46 115.3(2) .
F5 C45 C44 119.5(2) .
C46 C45 C44 125.2(2) .
F4 C46 C45 120.7(3) .
F4 C46 C47 119.7(2) .
C45 C46 C47 119.6(3) .
F3 C47 C46 120.9(3) .
F3 C47 C48 121.0(3) .
C46 C47 C48 118.1(3) .
F2 C48 C49 120.4(3) .
F2 C48 C47 119.3(2) .
C49 C48 C47 120.2(3) .
F1 C49 C48 115.2(2) .
F1 C49 C44 120.4(2) .
C48 C49 C44 124.4(3) .
C55 C50 C51 112.6(2) .
C55 C50 B1 119.6(2) .
C51 C50 B1 127.7(2) .
F6 C51 C52 114.4(2) .
F6 C51 C50 121.3(2) .
C52 C51 C50 124.4(3) .
F7 C52 C53 119.7(2) .
F7 C52 C51 120.4(3) .
C53 C52 C51 119.8(2) .
F8 C53 C52 121.2(3) .
F8 C53 C54 120.0(3) .
C52 C53 C54 118.7(2) .
F9 C54 C53 119.4(2) .
F9 C54 C55 121.0(3) .
C53 C54 C55 119.6(3) .
F10 C55 C54 115.0(2) .
F10 C55 C50 120.1(2) .
C54 C55 C50 124.8(2) .
C57 C56 C61 112.8(2) .
C57 C56 B1 127.0(2) .
C61 C56 B1 119.8(2) .
F15 C57 C58 114.7(2) .
F15 C57 C56 121.3(2) .
C58 C57 C56 124.0(3) .
F14 C58 C59 119.4(2) .
F14 C58 C57 120.7(3) .
C59 C58 C57 119.9(3) .
F13 C59 C58 120.9(3) .
F13 C59 C60 120.2(3) .
C58 C59 C60 118.9(3) .
F12 C60 C59 120.0(2) .
F12 C60 C61 121.0(3) .
C59 C60 C61 119.0(3) .
F11 C61 C60 115.6(2) .
F11 C61 C56 119.1(2) .
C60 C61 C56 125.4(3) .
C44 B1 C56 113.6(2) .
C44 B1 C42 101.48(19) .
C56 B1 C42 115.6(2) .
C44 B1 C50 113.8(2) .
C56 B1 C50 102.56(19) .
C42 B1 C50 110.3(2) .
N2 Fe1 O2 99.61(8) .
N2 Fe1 O1 168.98(8) .
O2 Fe1 O1 90.70(7) .
N2 Fe1 N3 75.65(8) .
O2 Fe1 N3 103.72(8) .
O1 Fe1 N3 105.82(8) .
N2 Fe1 N1 74.86(8) .
O2 Fe1 N1 97.10(8) .
O1 Fe1 N1 100.14(7) .
N3 Fe1 N1 146.22(8) .
C2 N1 C22 120.8(2) .
C2 N1 Fe1 114.13(16) .
C22 N1 Fe1 124.91(16) .
C3 N2 C7 119.1(2) .
C3 N2 Fe1 120.40(16) .
C7 N2 Fe1 119.64(16) .
C8 N3 C10 117.2(2) .
C8 N3 Fe1 113.80(16) .
C10 N3 Fe1 128.49(16) .
C37 O1 C34 106.6(2) .
C37 O1 Fe1 128.18(17) .
C34 O1 Fe1 124.62(16) .
C1S O1S C4S 108.9(4) .
C38 O2 C41 109.54(19) .
C38 O2 Fe1 127.36(16) .
C41 O2 Fe1 119.90(15) .
C5S O2S C8S 108.7(6) .
C37 C36 C35 108.4(3) .
C36 C37 O1 108.3(2) .

loop_
_geom_bond_atom_site_label_1
_geom_bond_atom_site_label_2
_geom_bond_distance
_geom_bond_site_symmetry_2
C1 C2 1.495(4) .
C1S O1S 1.394(6) .
C1S C2S 1.497(6) .
C2 N1 1.307(3) .
C2 C3 1.457(4) .
C2S C3S 1.516(6) .
C3 N2 1.368(3) .
C3 C4 1.387(4) .
C3S C4S 1.497(7) .
C4 C5 1.391(4) .
C4S O1S 1.422(6) .
C5 C6 1.377(4) .
C5S O2S 1.308(10) .
C5S C6S 1.500(15) .
C6 C7 1.389(4) .
C6S C7S 1.400(11) .
C7 N2 1.374(3) .
C7 C8 1.449(4) .
C7S C8S 1.422(9) .
C8 N3 1.313(3) .
C8 C9 1.502(3) .
C8S O2S 1.424(8) .
C10 C15 1.404(4) .
C10 C11 1.407(4) .
C10 N3 1.442(3) .
C11 C12 1.388(4) .
C11 C19 1.520(4) .
C12 C13 1.384(4) .
C13 C14 1.381(4) .
C14 C15 1.394(4) .
C15 C16 1.524(4) .
C16 C17 1.528(4) .
C16 C18 1.531(4) .
C19 C21 1.521(4) .
C19 C20 1.535(4) .
C22 C27 1.410(4) .
C22 C23 1.410(4) .
C22 N1 1.432(3) .
C23 C24 1.390(4) .
C23 C28 1.521(4) .
C24 C25 1.378(4) .
C25 C26 1.381(4) .
C26 C27 1.389(4) .
C27 C31 1.515(4) .
C28 C30 1.530(4) .
C28 C29 1.533(4) .
C31 C32 1.531(4) .
C31 C33 1.537(4) .
C34 O1 1.465(4) .
C34 C35 1.509(4) .
C35 C36 1.487(4) .
C38 O2 1.455(3) .
C38 C39 1.510(4) .
C39 C40 1.517(5) .
C40 C41 1.521(4) .
C41 O2 1.465(3) .
C42 C43 1.502(4) .
C42 B1 1.659(4) .
C43 C43 1.322(5) 2_756
C44 C49 1.387(4) .
C44 C45 1.390(4) .
C44 B1 1.650(4) .
C45 F5 1.359(3) .
C45 C46 1.373(4) .
C46 F4 1.354(3) .
C46 C47 1.375(4) .
C47 F3 1.347(3) .
C47 C48 1.376(4) .
C48 F2 1.352(3) .
C48 C49 1.375(4) .
C49 F1 1.358(3) .
C50 C55 1.392(4) .
C50 C51 1.395(4) .
C50 B1 1.666(4) .
C51 F6 1.351(3) .
C51 C52 1.386(4) .
C52 F7 1.350(3) .
C52 C53 1.372(4) .
C53 F8 1.343(3) .
C53 C54 1.373(4) .
C54 F9 1.348(3) .
C54 C55 1.382(4) .
C55 F10 1.353(3) .
C56 C57 1.389(4) .
C56 C61 1.390(4) .
C56 B1 1.655(4) .
C57 F15 1.354(3) .
C57 C58 1.386(4) .
C58 F14 1.349(3) .
C58 C59 1.375(4) .
C59 F13 1.347(3) .
C59 C60 1.375(4) .
C60 F12 1.349(3) .
C60 C61 1.378(4) .
C61 F11 1.357(3) .
Fe1 N2 1.979(2) .
Fe1 O2 2.0889(18) .
Fe1 O1 2.0914(18) .
Fe1 N3 2.194(2) .
Fe1 N1 2.213(2) .
O1 C37 1.453(4) .
C36 C37 1.437(4) .

loop_
_geom_torsion_atom_site_label_1
_geom_torsion_atom_site_label_2
_geom_torsion_atom_site_label_3
_geom_torsion_atom_site_label_4
_geom_torsion
_geom_torsion_site_symmetry_4
O1S C1S C2S C3S -34.1(6) .
N1 C2 C3 N2 -4.4(3) .
C1 C2 C3 N2 175.2(2) .
N1 C2 C3 C4 176.2(2) .
C1 C2 C3 C4 -4.2(4) .
C1S C2S C3S C4S 27.3(5) .
N2 C3 C4 C5 0.2(4) .
C2 C3 C4 C5 179.6(3) .
C2S C3S C4S O1S -12.3(5) .
C3 C4 C5 C6 -3.5(5) .
C4 C5 C6 C7 2.6(5) .
O2S C5S C6S C7S -7.6(18) .
C5 C6 C7 N2 1.6(4) .
C5 C6 C7 C8 -176.9(3) .
C5S C6S C7S C8S -8.8(15) .
N2 C7 C8 N3 8.7(3) .
C6 C7 C8 N3 -172.7(2) .
N2 C7 C8 C9 -166.5(2) .
C6 C7 C8 C9 12.1(4) .
C6S C7S C8S O2S 21.2(11) .
C15 C10 C11 C12 -0.6(4) .
N3 C10 C11 C12 178.9(2) .
C15 C10 C11 C19 -179.2(2) .
N3 C10 C11 C19 0.2(4) .
C10 C11 C12 C13 0.1(4) .
C19 C11 C12 C13 178.8(3) .
C11 C12 C13 C14 0.3(4) .
C12 C13 C14 C15 -0.1(4) .
C13 C14 C15 C10 -0.4(4) .
C13 C14 C15 C16 177.2(2) .
C11 C10 C15 C14 0.8(4) .
N3 C10 C15 C14 -178.7(2) .
C11 C10 C15 C16 -176.9(2) .
N3 C10 C15 C16 3.7(4) .
C14 C15 C16 C17 -78.3(3) .
C10 C15 C16 C17 99.2(3) .
C14 C15 C16 C18 45.4(3) .
C10 C15 C16 C18 -137.1(3) .
C12 C11 C19 C21 -64.2(3) .
C10 C11 C19 C21 114.4(3) .
C12 C11 C19 C20 59.2(3) .
C10 C11 C19 C20 -122.2(3) .
C27 C22 C23 C24 -0.1(4) .
N1 C22 C23 C24 174.9(2) .
C27 C22 C23 C28 -179.5(2) .
N1 C22 C23 C28 -4.4(4) .
C22 C23 C24 C25 0.4(4) .
C28 C23 C24 C25 179.8(3) .
C23 C24 C25 C26 0.1(5) .
C24 C25 C26 C27 -0.9(5) .
C25 C26 C27 C22 1.1(5) .
C25 C26 C27 C31 178.3(3) .
C23 C22 C27 C26 -0.6(4) .
N1 C22 C27 C26 -175.8(2) .
C23 C22 C27 C31 -177.7(2) .
N1 C22 C27 C31 7.1(4) .
C24 C23 C28 C30 50.6(4) .
C22 C23 C28 C30 -130.1(3) .
C24 C23 C28 C29 -72.5(3) .
C22 C23 C28 C29 106.8(3) .
C26 C27 C31 C32 40.5(4) .
C22 C27 C31 C32 -142.5(3) .
C26 C27 C31 C33 -82.9(3) .
C22 C27 C31 C33 94.1(3) .
O1 C34 C35 C36 23.3(4) .
O2 C38 C39 C40 -34.9(3) .
C38 C39 C40 C41 39.6(3) .
C39 C40 C41 O2 -30.1(3) .
B1 C42 C43 C43 -104.1(4) 2_756
C49 C44 C45 F5 176.3(2) .
B1 C44 C45 F5 10.6(3) .
C49 C44 C45 C46 -1.5(4) .
B1 C44 C45 C46 -167.2(2) .
F5 C45 C46 F4 2.0(4) .
C44 C45 C46 F4 179.9(2) .
F5 C45 C46 C47 -177.2(2) .
C44 C45 C46 C47 0.7(4) .
F4 C46 C47 F3 1.3(4) .
C45 C46 C47 F3 -179.5(2) .
F4 C46 C47 C48 -178.6(3) .
C45 C46 C47 C48 0.6(4) .
F3 C47 C48 F2 -0.3(4) .
C46 C47 C48 F2 179.7(2) .
F3 C47 C48 C49 179.2(2) .
C46 C47 C48 C49 -0.8(4) .
F2 C48 C49 F1 -1.6(4) .
C47 C48 C49 F1 178.8(2) .
F2 C48 C49 C44 179.4(2) .
C47 C48 C49 C44 -0.1(4) .
C45 C44 C49 F1 -177.7(2) .
B1 C44 C49 F1 -12.9(4) .
C45 C44 C49 C48 1.2(4) .
B1 C44 C49 C48 166.0(2) .
C55 C50 C51 F6 175.6(2) .
B1 C50 C51 F6 -1.6(4) .
C55 C50 C51 C52 -2.8(4) .
B1 C50 C51 C52 179.9(2) .
F6 C51 C52 F7 1.6(3) .
C50 C51 C52 F7 -179.8(2) .
F6 C51 C52 C53 -176.5(2) .
C50 C51 C52 C53 2.0(4) .
F7 C52 C53 F8 0.3(4) .
C51 C52 C53 F8 178.5(2) .
F7 C52 C53 C54 -178.5(2) .
C51 C52 C53 C54 -0.3(4) .
F8 C53 C54 F9 1.1(4) .
C52 C53 C54 F9 179.9(2) .
F8 C53 C54 C55 -179.0(2) .
C52 C53 C54 C55 -0.2(4) .
F9 C54 C55 F10 -2.0(4) .
C53 C54 C55 F10 178.1(2) .
F9 C54 C55 C50 179.0(2) .
C53 C54 C55 C50 -0.9(4) .
C51 C50 C55 F10 -176.7(2) .
B1 C50 C55 F10 0.7(3) .
C51 C50 C55 C54 2.3(4) .
B1 C50 C55 C54 179.8(2) .
C61 C56 C57 F15 179.9(2) .
B1 C56 C57 F15 6.2(4) .
C61 C56 C57 C58 0.6(4) .
B1 C56 C57 C58 -173.0(2) .
F15 C57 C58 F14 -0.1(4) .
C56 C57 C58 F14 179.2(2) .
F15 C57 C58 C59 179.7(2) .
C56 C57 C58 C59 -1.0(4) .
F14 C58 C59 F13 0.1(4) .
C57 C58 C59 F13 -179.7(3) .
F14 C58 C59 C60 -179.6(3) .
C57 C58 C59 C60 0.6(4) .
F13 C59 C60 F12 0.2(4) .
C58 C59 C60 F12 179.8(3) .
F13 C59 C60 C61 -179.7(3) .
C58 C59 C60 C61 0.0(4) .
F12 C60 C61 F11 -0.8(4) .
C59 C60 C61 F11 179.0(2) .
F12 C60 C61 C56 179.8(2) .
C59 C60 C61 C56 -0.3(4) .
C57 C56 C61 F11 -179.3(2) .
B1 C56 C61 F11 -5.2(4) .
C57 C56 C61 C60 0.0(4) .
B1 C56 C61 C60 174.2(3) .
C49 C44 B1 C56 27.4(3) .
C45 C44 B1 C56 -168.8(2) .
C49 C44 B1 C42 -97.3(3) .
C45 C44 B1 C42 66.5(3) .
C49 C44 B1 C50 144.2(2) .
C45 C44 B1 C50 -52.0(3) .
C57 C56 B1 C44 -135.1(3) .
C61 C56 B1 C44 51.7(3) .
C57 C56 B1 C42 -18.4(4) .
C61 C56 B1 C42 168.4(2) .
C57 C56 B1 C50 101.7(3) .
C61 C56 B1 C50 -71.6(3) .
C43 C42 B1 C44 52.8(3) .
C43 C42 B1 C56 -70.5(3) .
C43 C42 B1 C50 173.7(2) .
C55 C50 B1 C44 169.4(2) .
C51 C50 B1 C44 -13.5(4) .
C55 C50 B1 C56 -67.4(3) .
C51 C50 B1 C56 109.6(3) .
C55 C50 B1 C42 56.2(3) .
C51 C50 B1 C42 -126.8(3) .
C3 C2 N1 C22 178.6(2) .
C1 C2 N1 C22 -0.9(4) .
C3 C2 N1 Fe1 -6.4(3) .
C1 C2 N1 Fe1 174.00(19) .
C27 C22 N1 C2 -112.6(3) .
C23 C22 N1 C2 72.2(3) .
C27 C22 N1 Fe1 73.1(3) .
C23 C22 N1 Fe1 -102.1(3) .
N2 Fe1 N1 C2 10.77(16) .
O2 Fe1 N1 C2 -87.31(17) .
O1 Fe1 N1 C2 -179.30(16) .
N3 Fe1 N1 C2 40.7(2) .
N2 Fe1 N1 C22 -174.5(2) .
O2 Fe1 N1 C22 87.39(19) .
O1 Fe1 N1 C22 -4.6(2) .
N3 Fe1 N1 C22 -144.57(18) .
C4 C3 N2 C7 4.0(4) .
C2 C3 N2 C7 -175.5(2) .
C4 C3 N2 Fe1 -165.5(2) .
C2 C3 N2 Fe1 15.0(3) .
C6 C7 N2 C3 -4.9(4) .
C8 C7 N2 C3 173.8(2) .
C6 C7 N2 Fe1 164.6(2) .
C8 C7 N2 Fe1 -16.7(3) .
O2 Fe1 N2 C3 80.93(19) .
O1 Fe1 N2 C3 -78.1(5) .
N3 Fe1 N2 C3 -177.2(2) .
N1 Fe1 N2 C3 -13.90(18) .
O2 Fe1 N2 C7 -88.46(18) .
O1 Fe1 N2 C7 112.5(4) .
N3 Fe1 N2 C7 13.37(17) .
N1 Fe1 N2 C7 176.72(19) .
C7 C8 N3 C10 -171.0(2) .
C9 C8 N3 C10 4.0(4) .
C7 C8 N3 Fe1 1.7(3) .
C9 C8 N3 Fe1 176.7(2) .
C15 C10 N3 C8 -97.3(3) .
C11 C10 N3 C8 83.2(3) .
C15 C10 N3 Fe1 91.2(3) .
C11 C10 N3 Fe1 -88.2(3) .
N2 Fe1 N3 C8 -7.87(17) .
O2 Fe1 N3 C8 88.73(17) .
O1 Fe1 N3 C8 -176.55(16) .
N1 Fe1 N3 C8 -37.7(2) .
N2 Fe1 N3 C10 163.8(2) .
O2 Fe1 N3 C10 -99.6(2) .
O1 Fe1 N3 C10 -4.9(2) .
N1 Fe1 N3 C10 133.99(19) .
C35 C34 O1 C37 -26.5(3) .
C35 C34 O1 Fe1 145.2(2) .
N2 Fe1 O1 C37 -86.8(5) .
O2 Fe1 O1 C37 113.8(2) .
N3 Fe1 O1 C37 9.3(3) .
N1 Fe1 O1 C37 -148.9(2) .
N2 Fe1 O1 C34 103.2(4) .
O2 Fe1 O1 C34 -56.1(2) .
N3 Fe1 O1 C34 -160.6(2) .
N1 Fe1 O1 C34 41.2(2) .
C2S C1S O1S C4S 27.9(6) .
C3S C4S O1S C1S -9.4(6) .
C39 C38 O2 C41 16.6(3) .
C39 C38 O2 Fe1 -142.83(19) .
C40 C41 O2 C38 8.6(3) .
C40 C41 O2 Fe1 169.83(17) .
N2 Fe1 O2 C38 148.44(19) .
O1 Fe1 O2 C38 -35.5(2) .
N3 Fe1 O2 C38 71.0(2) .
N1 Fe1 O2 C38 -135.78(19) .
N2 Fe1 O2 C41 -9.14(19) .
O1 Fe1 O2 C41 166.94(18) .
N3 Fe1 O2 C41 -86.57(19) .
N1 Fe1 O2 C41 66.63(19) .
C6S C5S O2S C8S 21.1(16) .
C7S C8S O2S C5S -27.5(12) .
C34 C35 C36 C37 -11.7(4) .
C35 C36 C37 O1 -4.5(4) .
C34 O1 C37 C36 19.6(4) .
Fe1 O1 C37 C36 -151.8(2) .

loop_
_platon_squeeze_void_nr
_platon_squeeze_void_average_x
_platon_squeeze_void_average_y
_platon_squeeze_void_average_z
_platon_squeeze_void_volume
_platon_squeeze_void_count_electrons
_platon_squeeze_void_content
1 0.069 0.244 0.667 8 1 ' '
2 0.500 0.000 1.000 345 82 ' '
3 0.930 0.756 0.333 8 1 ' '
